data_2218909
loop_
_publ_author_name
'Ali, Qamar'
'Hussain, Zahid'
'Shah, Muhammad Raza'
'VanDerveer, Donald'

_publ_section_title
;
 4-Iodo-3,3'-dimethoxybiphenyl
;
_journal_coeditor_code BT2736
_journal_issue 8
_journal_name_full 'Acta Crystallographica Section E'
_journal_page_first o1377
_journal_paper_doi 10.1107/S1600536808019557
_journal_volume 64
_journal_year 2008
_chemical_formula_iupac 'C14 H13 I O2'
_chemical_formula_moiety 'C14 H13 I O2'
_chemical_formula_sum 'C14 H13 I O2'
_chemical_formula_weight 340.14
_chemical_name_systematic
;
4-Iodo-3,3'-dimethoxybiphenyl
;
_space_group_IT_number 14
_symmetry_cell_setting monoclinic
_symmetry_space_group_name_Hall '-P 2ybc'
_symmetry_space_group_name_H-M 'P 1 21/c 1'
_atom_sites_solution_hydrogens geom
_atom_sites_solution_primary direct
_atom_sites_solution_secondary difmap
_audit_creation_method SHELXL-97
_cell_angle_alpha 90.00
_cell_angle_beta 90.68(3)
_cell_angle_gamma 90.00
_cell_formula_units_Z 4
_cell_length_a 11.932(2)
_cell_length_b 15.382(3)
_cell_length_c 6.9940(14)
_cell_measurement_reflns_used 4368
_cell_measurement_temperature 153(2)
_cell_measurement_theta_max 26.3590
_cell_measurement_theta_min 2.9127
_cell_volume 1283.6(4)
_computing_cell_refinement 'CrystalClear (Molecular Structure Corporation & Rigaku, 2006)'
_computing_data_collection 'CrystalClear (Molecular Structure Corporation & Rigaku, 2006)'
_computing_data_reduction 'CrystalClear (Molecular Structure Corporation & Rigaku, 2006)'
_computing_molecular_graphics 'SHELXTL (Sheldrick, 2008)'
_computing_publication_material 'SHELXTL (Sheldrick, 2008)'
_computing_structure_refinement 'SHELXTL (Sheldrick, 2008)'
_computing_structure_solution 'SHELXTL (Sheldrick, 2008)'
_diffrn_ambient_temperature 153(2)
_diffrn_detector_area_resol_mean 14.6306
_diffrn_measured_fraction_theta_full 0.988
_diffrn_measured_fraction_theta_max 0.988
_diffrn_measurement_device
;
Rigaku Mercury CCD
;
_diffrn_measurement_method \w
_diffrn_radiation_monochromator 'Graphite Monochromator'
_diffrn_radiation_source 'Sealed Tube'
_diffrn_radiation_type MoK\a
_diffrn_radiation_wavelength 0.71073
_diffrn_reflns_av_R_equivalents 0.0205
_diffrn_reflns_av_sigmaI/netI 0.0158
_diffrn_reflns_limit_h_max 14
_diffrn_reflns_limit_h_min -14
_diffrn_reflns_limit_k_max 18
_diffrn_reflns_limit_k_min -18
_diffrn_reflns_limit_l_max 6
_diffrn_reflns_limit_l_min -8
_diffrn_reflns_number 9179
_diffrn_reflns_reduction_process 'Lp corrections applied'
_diffrn_reflns_theta_full 25.40
_diffrn_reflns_theta_max 25.40
_diffrn_reflns_theta_min 3.15
_diffrn_standards_decay_% 0
_diffrn_standards_interval_count 0
_diffrn_standards_interval_time 0
_diffrn_standards_number 0
_exptl_absorpt_coefficient_mu 2.482
_exptl_absorpt_correction_T_max 0.4686
_exptl_absorpt_correction_T_min 0.4150
_exptl_absorpt_correction_type multi-scan
_exptl_absorpt_process_details '(Jacobson, 1998)'
_exptl_crystal_colour colorless
_exptl_crystal_density_diffrn 1.760
_exptl_crystal_density_method 'not measured'
_exptl_crystal_description chip
_exptl_crystal_F_000 664
_exptl_crystal_size_max 0.43
_exptl_crystal_size_mid 0.38
_exptl_crystal_size_min 0.36
_refine_diff_density_max 1.190
_refine_diff_density_min -0.448
_refine_ls_extinction_method none
_refine_ls_goodness_of_fit_ref 1.095
_refine_ls_hydrogen_treatment constr
_refine_ls_matrix_type full
_refine_ls_number_parameters 156
_refine_ls_number_reflns 2337
_refine_ls_number_restraints 0
_refine_ls_restrained_S_all 1.095
_refine_ls_R_factor_all 0.0240
_refine_ls_R_factor_gt 0.0224
_refine_ls_shift/su_max 0.001
_refine_ls_shift/su_mean 0.000
_refine_ls_structure_factor_coef Fsqd
_refine_ls_weighting_details 'calc w=1/[\s^2^(Fo^2^)+(0.0234P)^2^+1.6489P] where P=(Fo^2^+2Fc^2^)/3'
_refine_ls_weighting_scheme calc
_refine_ls_wR_factor_gt 0.0524
_refine_ls_wR_factor_ref 0.0535
_reflns_number_gt 2206
_reflns_number_total 2337
_reflns_threshold_expression I>2\s(I)
_cod_data_source_file bt2736.cif
_cod_data_source_block I
_cod_original_sg_symbol_H-M P21/c
_cod_database_code 2218909
_cod_database_fobs_code 2218909

loop_
_symmetry_equiv_pos_as_xyz
'x, y, z'
'-x, y+1/2, -z+1/2'
'-x, -y, -z'
'x, -y-1/2, z-1/2'

loop_
_atom_site_type_symbol
_atom_site_label
_atom_site_fract_x
_atom_site_fract_y
_atom_site_fract_z
_atom_site_U_iso_or_equiv
_atom_site_adp_type
_atom_site_calc_flag
_atom_site_refinement_flags
_atom_site_occupancy
I I1 0.351251(14) 0.680339(10) 0.13178(2) 0.02636(8) Uani d . 1
C C1 0.3045(2) 0.59482(15) 0.3506(3) 0.0207(5) Uani d . 1
C C2 0.37606(19) 0.58357(15) 0.5087(3) 0.0187(5) Uani d . 1
C C3 0.34448(17) 0.52906(15) 0.6519(3) 0.0158(4) Uani d . 1
H H3A 0.3926 0.5222 0.7618 0.019 Uiso calc R 1
C C4 0.2424(2) 0.48233(15) 0.6425(3) 0.0203(5) Uani d . 1
C C5 0.1732(2) 0.49371(17) 0.4818(4) 0.0251(5) Uani d . 1
H H5A 0.1037 0.4625 0.4718 0.030 Uiso calc R 1
C C6 0.2044(2) 0.55002(17) 0.3361(4) 0.0250(5) Uani d . 1
H H6A 0.1566 0.5577 0.2261 0.030 Uiso calc R 1
C C7 0.2107(2) 0.42139(15) 0.7984(3) 0.0203(5) Uani d . 1
C C8 0.2903(2) 0.36430(16) 0.8774(3) 0.0219(5) Uani d . 1
H H8A 0.3663 0.3652 0.8341 0.026 Uiso calc R 1
C C9 0.2583(2) 0.30671(16) 1.0183(4) 0.0233(5) Uani d . 1
H H9A 0.3129 0.2672 1.0707 0.028 Uiso calc R 1
C C10 0.1492(2) 0.30429(16) 1.0864(4) 0.0235(5) Uani d . 1
H H10A 0.1285 0.2638 1.1844 0.028 Uiso calc R 1
C C11 0.0710(2) 0.36164(16) 1.0095(4) 0.0226(5) Uani d . 1
C C12 0.1018(2) 0.41935(16) 0.8648(4) 0.0222(5) Uani d . 1
H H12A 0.0468 0.4580 0.8107 0.027 Uiso calc R 1
C C13 0.5475(2) 0.62115(17) 0.6703(4) 0.0259(5) Uani d . 1
H H13A 0.6153 0.6529 0.6478 0.039 Uiso calc R 1
H H13B 0.5651 0.5611 0.6924 0.039 Uiso calc R 1
H H13C 0.5108 0.6446 0.7803 0.039 Uiso calc R 1
C C14 -0.0733(3) 0.31310(18) 1.2189(4) 0.0340(7) Uani d . 1
H H14A -0.1489 0.3273 1.2525 0.051 Uiso calc R 1
H H14B -0.0248 0.3222 1.3275 0.051 Uiso calc R 1
H H14C -0.0696 0.2533 1.1802 0.051 Uiso calc R 1
O O1 0.47461(14) 0.62845(11) 0.5063(2) 0.0238(4) Uani d . 1
O O2 -0.03855(15) 0.36749(13) 1.0649(3) 0.0334(4) Uani d . 1

loop_
_atom_site_aniso_label
_atom_site_aniso_U_11
_atom_site_aniso_U_22
_atom_site_aniso_U_33
_atom_site_aniso_U_12
_atom_site_aniso_U_13
_atom_site_aniso_U_23
I1 0.02789(11) 0.02800(11) 0.02336(11) 0.00115(6) 0.00705(7) 0.00536(6)
C1 0.0225(12) 0.0197(11) 0.0200(12) -0.0003(9) 0.0043(9) 0.0001(9)
C2 0.0185(11) 0.0174(11) 0.0205(11) -0.0006(9) 0.0036(9) -0.0022(9)
C3 0.0133(10) 0.0184(11) 0.0156(11) 0.0032(8) -0.0027(8) -0.0051(8)
C4 0.0206(11) 0.0204(11) 0.0200(12) -0.0002(9) 0.0016(9) -0.0006(9)
C5 0.0201(12) 0.0284(13) 0.0267(13) -0.0055(10) -0.0031(10) 0.0035(10)
C6 0.0220(12) 0.0302(13) 0.0226(12) -0.0008(10) -0.0047(10) 0.0019(10)
C7 0.0224(11) 0.0176(11) 0.0209(12) -0.0035(9) -0.0037(9) -0.0022(9)
C8 0.0206(12) 0.0229(12) 0.0222(12) -0.0008(9) -0.0026(9) -0.0011(10)
C9 0.0248(13) 0.0243(12) 0.0208(12) 0.0030(10) -0.0053(10) -0.0015(10)
C10 0.0290(13) 0.0228(12) 0.0188(12) -0.0031(10) -0.0017(10) 0.0026(10)
C11 0.0213(12) 0.0226(12) 0.0239(12) -0.0018(9) 0.0008(10) 0.0013(10)
C12 0.0211(12) 0.0197(11) 0.0259(13) 0.0017(9) -0.0010(9) 0.0030(10)
C13 0.0215(12) 0.0306(13) 0.0257(13) -0.0047(10) 0.0006(10) -0.0071(11)
C14 0.0318(15) 0.0372(16) 0.0331(16) -0.0057(11) 0.0109(12) 0.0092(12)
O1 0.0195(8) 0.0284(9) 0.0236(9) -0.0066(7) 0.0013(7) -0.0004(7)
O2 0.0239(9) 0.0370(11) 0.0396(11) 0.0024(8) 0.0080(8) 0.0157(9)

loop_
_atom_type_symbol
_atom_type_description
_atom_type_scat_dispersion_real
_atom_type_scat_dispersion_imag
_atom_type_scat_source
C C 0.0033 0.0016 'International Tables Vol C Tables 4.2.6.8 and 6.1.1.4'
H H 0.0000 0.0000 'International Tables Vol C Tables 4.2.6.8 and 6.1.1.4'
O O 0.0106 0.0060 'International Tables Vol C Tables 4.2.6.8 and 6.1.1.4'
I I -0.4742 1.8119 'International Tables Vol C Tables 4.2.6.8 and 6.1.1.4'

loop_
_geom_angle_atom_site_label_1
_geom_angle_atom_site_label_2
_geom_angle_atom_site_label_3
_geom_angle
C6 C1 C2 121.0(2)
C6 C1 I1 119.76(18)
C2 C1 I1 119.25(17)
C3 C2 O1 124.5(2)
C3 C2 C1 119.0(2)
O1 C2 C1 116.5(2)
C2 C3 C4 121.6(2)
C2 C3 H3A 119.2
C4 C3 H3A 119.2
C5 C4 C3 118.3(2)
C5 C4 C7 121.0(2)
C3 C4 C7 120.7(2)
C6 C5 C4 120.4(2)
C6 C5 H5A 119.8
C4 C5 H5A 119.8
C1 C6 C5 119.7(2)
C1 C6 H6A 120.1
C5 C6 H6A 120.1
C12 C7 C8 119.1(2)
C12 C7 C4 120.4(2)
C8 C7 C4 120.4(2)
C9 C8 C7 119.4(2)
C9 C8 H8A 120.3
C7 C8 H8A 120.3
C8 C9 C10 121.9(2)
C8 C9 H9A 119.1
C10 C9 H9A 119.1
C11 C10 C9 118.5(2)
C11 C10 H10A 120.7
C9 C10 H10A 120.7
O2 C11 C10 124.8(2)
O2 C11 C12 115.0(2)
C10 C11 C12 120.1(2)
C7 C12 C11 120.8(2)
C7 C12 H12A 119.6
C11 C12 H12A 119.6
O1 C13 H13A 109.5
O1 C13 H13B 109.5
H13A C13 H13B 109.5
O1 C13 H13C 109.5
H13A C13 H13C 109.5
H13B C13 H13C 109.5
O2 C14 H14A 109.5
O2 C14 H14B 109.5
H14A C14 H14B 109.5
O2 C14 H14C 109.5
H14A C14 H14C 109.5
H14B C14 H14C 109.5
C2 O1 C13 117.71(19)
C11 O2 C14 117.4(2)

loop_
_geom_bond_atom_site_label_1
_geom_bond_atom_site_label_2
_geom_bond_distance
I1 C1 2.098(2)
C1 C6 1.382(3)
C1 C2 1.400(3)
C2 C3 1.363(3)
C2 O1 1.364(3)
C3 C4 1.416(3)
C3 H3A 0.9600
C4 C5 1.397(3)
C4 C7 1.490(3)
C5 C6 1.391(4)
C5 H5A 0.9600
C6 H6A 0.9600
C7 C12 1.386(3)
C7 C8 1.402(3)
C8 C9 1.382(4)
C8 H8A 0.9600
C9 C10 1.393(4)
C9 H9A 0.9600
C10 C11 1.388(4)
C10 H10A 0.9600
C11 O2 1.370(3)
C11 C12 1.399(3)
C12 H12A 0.9600
C13 O1 1.436(3)
C13 H13A 0.9599
C13 H13B 0.9599
C13 H13C 0.9599
C14 O2 1.429(3)
C14 H14A 0.9599
C14 H14B 0.9599
C14 H14C 0.9599

loop_
_geom_contact_atom_site_label_1
_geom_contact_atom_site_label_2
_geom_contact_distance
_geom_contact_site_symmetry_1
_geom_contact_site_symmetry_2
_geom_contact_publ_flag
I1 O1 3.408(2) 1_555 4_575 n

loop_
_geom_torsion_atom_site_label_1
_geom_torsion_atom_site_label_2
_geom_torsion_atom_site_label_3
_geom_torsion_atom_site_label_4
_geom_torsion
C6 C1 C2 C3 -1.6(4)
I1 C1 C2 C3 178.93(16)
C6 C1 C2 O1 177.8(2)
I1 C1 C2 O1 -1.7(3)
O1 C2 C3 C4 -178.0(2)
C1 C2 C3 C4 1.3(3)
C2 C3 C4 C5 -0.4(3)
C2 C3 C4 C7 178.5(2)
C3 C4 C5 C6 -0.4(4)
C7 C4 C5 C6 -179.2(2)
C2 C1 C6 C5 0.9(4)
I1 C1 C6 C5 -179.64(19)
C4 C5 C6 C1 0.1(4)
C5 C4 C7 C12 -43.6(3)
C3 C4 C7 C12 137.6(2)
C5 C4 C7 C8 135.3(3)
C3 C4 C7 C8 -43.5(3)
C12 C7 C8 C9 0.6(4)
C4 C7 C8 C9 -178.3(2)
C7 C8 C9 C10 -0.8(4)
C8 C9 C10 C11 0.0(4)
C9 C10 C11 O2 -178.8(2)
C9 C10 C11 C12 1.0(4)
C8 C7 C12 C11 0.4(4)
C4 C7 C12 C11 179.2(2)
O2 C11 C12 C7 178.7(2)
C10 C11 C12 C7 -1.2(4)
C3 C2 O1 C13 -3.3(3)
C1 C2 O1 C13 177.3(2)
C10 C11 O2 C14 2.9(4)
C12 C11 O2 C14 -176.9(2)

loop_
_cod_related_entry_id
_cod_related_entry_database
_cod_related_entry_code
1 ChemSpider 9101085
